data_4335123
loop_
_publ_author_name
'Jes\'us Campos'
'Mar\'ia F. Espada'
'Joaqu\'in L\'opez-Serrano'
'Ernesto Carmona'

_publ_section_title
;
 Cyclometalated Iridium Complexes of Bis(Aryl) Phosphine Ligands:
 Catalytic C-H/C-D Exchanges and C-C Coupling Reactions
;
_journal_name_full 'Inorganic Chemistry'
_journal_page_first 6694
_journal_page_last 6704
_journal_paper_doi 10.1021/ic400759r
_journal_volume 52
_journal_year 2013
_chemical_formula_moiety 'C32 H12 B F24, C29 H37 Ir O P'
_chemical_formula_sum 'C61 H49 B F24 Ir O P'
_chemical_formula_weight 1487.98
_chemical_name_systematic
; 
 ? 
;
_space_group_IT_number 2
_symmetry_cell_setting triclinic
_symmetry_space_group_name_Hall '-P 1'
_symmetry_space_group_name_H-M 'P -1'
_atom_sites_solution_hydrogens geom
_atom_sites_solution_primary direct
_atom_sites_solution_secondary difmap
_audit_creation_method SHELXL-97
_cell_angle_alpha 84.912(5)
_cell_angle_beta 81.439(5)
_cell_angle_gamma 84.605(5)
_cell_formula_units_Z 2
_cell_length_a 12.228(5)
_cell_length_b 12.879(5)
_cell_length_c 19.160(5)
_cell_measurement_reflns_used 9889
_cell_measurement_temperature 173(2)
_cell_measurement_theta_max 29.71
_cell_measurement_theta_min 2.54
_cell_volume 2962.0(18)
_computing_structure_refinement 'SHELXL-97 (Sheldrick, 2008)'
_computing_structure_solution 'SHELXS-97 (Sheldrick, 2008)'
_diffrn_ambient_temperature 173(2)
_diffrn_measured_fraction_theta_full 0.944
_diffrn_measured_fraction_theta_max 0.944
_diffrn_radiation_monochromator graphite
_diffrn_radiation_source 'fine-focus sealed tube'
_diffrn_radiation_type MoK\a
_diffrn_radiation_wavelength 0.71073
_diffrn_reflns_av_R_equivalents 0.0257
_diffrn_reflns_av_sigmaI/netI 0.0504
_diffrn_reflns_limit_h_max 14
_diffrn_reflns_limit_h_min -14
_diffrn_reflns_limit_k_max 15
_diffrn_reflns_limit_k_min -12
_diffrn_reflns_limit_l_max 22
_diffrn_reflns_limit_l_min -22
_diffrn_reflns_number 18540
_diffrn_reflns_theta_full 25.25
_diffrn_reflns_theta_max 25.25
_diffrn_reflns_theta_min 1.59
_exptl_absorpt_coefficient_mu 2.398
_exptl_absorpt_correction_T_max 0.7618
_exptl_absorpt_correction_T_min 0.3802
_exptl_absorpt_correction_type multi-scan
_exptl_absorpt_process_details
;
 APEX2 Software Suite; Bruker 2005.
;
_exptl_crystal_colour colourless
_exptl_crystal_density_diffrn 1.668
_exptl_crystal_description prism
_exptl_crystal_F_000 1472
_exptl_crystal_size_max 0.50
_exptl_crystal_size_mid 0.34
_exptl_crystal_size_min 0.12
_refine_diff_density_max 2.233
_refine_diff_density_min -2.032
_refine_diff_density_rms 0.221
_refine_ls_extinction_method none
_refine_ls_goodness_of_fit_ref 1.115
_refine_ls_hydrogen_treatment constr
_refine_ls_matrix_type full
_refine_ls_number_parameters 910
_refine_ls_number_reflns 10140
_refine_ls_number_restraints 580
_refine_ls_restrained_S_all 1.150
_refine_ls_R_factor_all 0.0733
_refine_ls_R_factor_gt 0.0622
_refine_ls_shift/su_max 0.044
_refine_ls_shift/su_mean 0.001
_refine_ls_structure_factor_coef Fsqd
_refine_ls_weighting_details 'calc w=1/[\s^2^(Fo^2^)+(0.0823P)^2^+30.7492P] where P=(Fo^2^+2Fc^2^)/3'
_refine_ls_weighting_scheme calc
_refine_ls_wR_factor_gt 0.1573
_refine_ls_wR_factor_ref 0.1702
_reflns_number_gt 9007
_reflns_number_total 10140
_reflns_threshold_expression >2sigma(I)
_cod_data_source_file ic400759r_si_002.cif
_cod_data_source_block mo_mfe0313b_0m
_cod_database_code 4335123

loop_
_symmetry_equiv_pos_as_xyz
'x, y, z'
'-x, -y, -z'

loop_
_atom_site_label
_atom_site_type_symbol
_atom_site_fract_x
_atom_site_fract_y
_atom_site_fract_z
_atom_site_U_iso_or_equiv
_atom_site_adp_type
_atom_site_occupancy
_atom_site_symmetry_multiplicity
_atom_site_calc_flag
_atom_site_refinement_flags
_atom_site_disorder_assembly
_atom_site_disorder_group
Ir01 Ir -0.51503(2) 0.89691(3) 0.838444(15) 0.02071(13) Uani 1 1 d . . .
P1 P -0.40760(17) 0.8805(2) 0.73020(11) 0.0244(5) Uani 1 1 d . . .
C45 C 0.4441(8) 0.3851(10) 0.6190(5) 0.040(3) Uani 1 1 d . . .
C32 C -0.0328(8) 0.1370(8) 0.8033(6) 0.041(3) Uani 1 1 d . C .
C2 C -0.6633(6) 0.9497(7) 0.9135(4) 0.0229(13) Uani 1 1 d U . .
C30 C 0.0204(6) 0.3066(7) 0.7475(5) 0.0245(18) Uani 1 1 d . . .
C4 C -0.6898(6) 0.8731(7) 0.8145(4) 0.0252(14) Uani 1 1 d U . .
C60 C -0.1891(8) 0.5303(12) 0.5471(5) 0.048(3) Uani 1 1 d . . .
C1 C -0.6418(7) 0.8380(8) 0.9263(5) 0.0282(15) Uani 1 1 d U . .
C27 C -0.2865(8) 0.7809(9) 0.7301(5) 0.042(3) Uani 1 1 d . . .
H27A H -0.3081 0.7211 0.7618 0.051 Uiso 1 1 calc R . .
H27B H -0.2666 0.7572 0.6828 0.051 Uiso 1 1 calc R . .
C58 C -0.1000(7) 0.5523(9) 0.5871(4) 0.034(2) Uani 1 1 d . . .
C11 C -0.3440(7) 1.0036(9) 0.7082(5) 0.032(2) Uani 1 1 d . . .
C46 C -0.0248(7) 0.4862(7) 0.8154(4) 0.0229(18) Uani 1 1 d . . .
C5 C -0.6569(7) 0.7910(8) 0.8646(5) 0.0296(15) Uani 1 1 d U . .
C9 C -0.7331(8) 0.8567(11) 0.7479(5) 0.045(3) Uani 1 1 d . . .
H9A H -0.7221 0.7839 0.7393 0.068 Uiso 1 1 calc R . .
H9B H -0.6942 0.8970 0.7091 0.068 Uiso 1 1 calc R . .
H9C H -0.8109 0.8788 0.7525 0.068 Uiso 1 1 calc R . .
C53 C -0.0047(9) 0.6826(10) 0.9478(6) 0.046(3) Uani 1 1 d . . .
C49 C -0.1652(8) 0.5965(9) 0.9209(5) 0.034(2) Uani 1 1 d . . .
H49 H -0.2110 0.6318 0.9559 0.041 Uiso 1 1 calc R . .
C41 C 0.4126(7) 0.3682(8) 0.7514(5) 0.028(2) Uani 1 1 d . . .
H41 H 0.4881 0.3508 0.7517 0.034 Uiso 1 1 calc R . .
C54 C 0.0147(6) 0.5023(7) 0.6804(4) 0.0229(18) Uani 1 1 d . . .
C39 C 0.2267(7) 0.3926(7) 0.8140(4) 0.0226(17) Uani 1 1 d . . .
H39 H 0.1795 0.3901 0.8568 0.027 Uiso 1 1 calc R . .
C50 C -0.0534(7) 0.6091(9) 0.9072(5) 0.033(2) Uani 1 1 d . . .
C28 C -0.1853(9) 0.8216(13) 0.7526(6) 0.063(4) Uani 1 1 d . . .
H28A H -0.1261 0.7669 0.7515 0.094 Uiso 1 1 calc R . .
H28B H -0.2038 0.8438 0.7997 0.094 Uiso 1 1 calc R . .
H28C H -0.1621 0.8797 0.7207 0.094 Uiso 1 1 calc R . .
C51 C 0.0154(7) 0.5554(8) 0.8553(4) 0.0261(19) Uani 1 1 d . . .
H51 H 0.0906 0.5661 0.8471 0.031 Uiso 1 1 calc R . .
C44 C 0.3830(7) 0.3480(7) 0.8829(4) 0.0268(19) Uani 1 1 d . . .
C15 C -0.3242(8) 1.1672(10) 0.7513(6) 0.047(3) Uani 1 1 d . . .
H15 H -0.3375 1.2130 0.7871 0.056 Uiso 1 1 calc R . .
C38 C 0.1820(6) 0.4189(7) 0.7506(4) 0.0219(17) Uani 1 1 d . . .
C59 C -0.0672(7) 0.4817(8) 0.6416(4) 0.0266(19) Uani 1 1 d . . .
H59 H -0.1011 0.4194 0.6521 0.032 Uiso 1 1 calc R . .
C8 C -0.7320(8) 1.0738(9) 0.8129(5) 0.040(2) Uani 1 1 d . . .
H8A H -0.7239 1.1268 0.8435 0.060 Uiso 1 1 calc R . .
H8B H -0.8089 1.0730 0.8079 0.060 Uiso 1 1 calc R . .
H8C H -0.6898 1.0885 0.7673 0.060 Uiso 1 1 calc R . .
C33 C 0.0017(9) 0.0903(9) 0.7413(7) 0.046(3) Uani 1 1 d . . .
H33 H -0.0047 0.0194 0.7390 0.055 Uiso 1 1 calc R . .
C48 C -0.2072(7) 0.5300(8) 0.8811(4) 0.030(2) Uani 1 1 d . D .
C35 C 0.0551(7) 0.2569(7) 0.6859(5) 0.029(2) Uani 1 1 d . . .
H35 H 0.0853 0.2956 0.6456 0.035 Uiso 1 1 calc R . .
C43 C 0.2575(7) 0.4178(7) 0.6885(4) 0.0249(18) Uani 1 1 d . . .
H43 H 0.2311 0.4345 0.6454 0.030 Uiso 1 1 calc R . .
C6 C -0.6157(10) 0.7809(10) 0.9947(5) 0.048(3) Uani 1 1 d . . .
H6A H -0.6113 0.8307 1.0285 0.072 Uiso 1 1 calc R . .
H6B H -0.5459 0.7399 0.9863 0.072 Uiso 1 1 calc R . .
H6C H -0.6731 0.7358 1.0130 0.072 Uiso 1 1 calc R . .
C55 C 0.0623(7) 0.5970(8) 0.6616(4) 0.0253(18) Uani 1 1 d . . .
H55 H 0.1173 0.6139 0.6863 0.030 Uiso 1 1 calc R . .
C56 C 0.0307(7) 0.6668(8) 0.6074(5) 0.031(2) Uani 1 1 d . B .
C42 C 0.3698(7) 0.3928(7) 0.6882(4) 0.0253(18) Uani 1 1 d . . .
C34 C 0.0459(8) 0.1500(9) 0.6825(6) 0.040(2) Uani 1 1 d . A .
C47 C -0.1395(7) 0.4759(8) 0.8303(4) 0.027(2) Uani 1 1 d . . .
H47 H -0.1707 0.4309 0.8049 0.033 Uiso 1 1 calc R . .
B1 B 0.0477(7) 0.4277(9) 0.7498(5) 0.025(2) Uani 1 1 d . . .
C31 C -0.0224(7) 0.2431(8) 0.8067(5) 0.034(2) Uani 1 1 d . . .
H31 H -0.0446 0.2728 0.8495 0.040 Uiso 1 1 calc R . .
C16 C -0.3707(6) 1.0712(8) 0.7620(5) 0.0266(19) Uani 1 1 d . . .
C7 C -0.6648(8) 1.0294(9) 0.9662(5) 0.038(2) Uani 1 1 d . . .
H7A H -0.6413 0.9958 1.0088 0.057 Uiso 1 1 calc R . .
H7B H -0.7388 1.0618 0.9767 0.057 Uiso 1 1 calc R . .
H7C H -0.6155 1.0817 0.9467 0.057 Uiso 1 1 calc R . .
C57 C -0.0505(7) 0.6449(9) 0.5697(5) 0.037(2) Uani 1 1 d . . .
H57 H -0.0716 0.6914 0.5333 0.044 Uiso 1 1 calc R . .
C40 C 0.3399(7) 0.3703(8) 0.8136(4) 0.0265(19) Uani 1 1 d . . .
C18 C -0.2430(9) 0.9564(13) 0.5863(5) 0.059(4) Uani 1 1 d . . .
H18A H -0.2767 0.8919 0.6000 0.089 Uiso 1 1 calc R . .
H18B H -0.1638 0.9427 0.5782 0.089 Uiso 1 1 calc R . .
H18C H -0.2685 0.9880 0.5437 0.089 Uiso 1 1 calc R . .
C12 C -0.2745(7) 1.0298(10) 0.6448(5) 0.042(3) Uani 1 1 d . . .
C3 C -0.6912(6) 0.9702(7) 0.8438(4) 0.0238(13) Uani 1 1 d U . .
C14 C -0.2598(9) 1.1951(11) 0.6893(7) 0.054(3) Uani 1 1 d . . .
H14 H -0.2322 1.2607 0.6827 0.065 Uiso 1 1 calc R . .
C10 C -0.6580(9) 0.6749(9) 0.8613(6) 0.045(3) Uani 1 1 d . . .
H10A H -0.6679 0.6602 0.8145 0.068 Uiso 1 1 calc R . .
H10B H -0.7179 0.6496 0.8949 0.068 Uiso 1 1 calc R . .
H10C H -0.5889 0.6407 0.8726 0.068 Uiso 1 1 calc R . .
C13 C -0.2353(8) 1.1284(12) 0.6371(6) 0.053(4) Uani 1 1 d . . .
H13 H -0.1913 1.1492 0.5952 0.064 Uiso 1 1 calc R . .
F8 F 0.3160(5) 0.2919(5) 0.9302(3) 0.0453(15) Uani 1 1 d U . .
F7 F 0.4809(5) 0.2925(6) 0.8778(3) 0.0553(19) Uani 1 1 d U . .
F9 F 0.3948(6) 0.4338(5) 0.9130(3) 0.0504(17) Uani 1 1 d U . .
O1 O -0.3288(6) 0.8096(7) 0.9161(4) 0.047(2) Uani 1 1 d . . .
C29 C -0.3961(7) 0.8418(8) 0.8835(4) 0.027(2) Uani 1 1 d . . .
F1 F 0.4273(7) 0.4654(7) 0.5743(4) 0.077(3) Uani 1 1 d U . .
C19 C -0.4823(7) 0.8534(8) 0.6587(4) 0.029(2) Uani 1 1 d . . .
C21 C -0.5784(8) 0.9140(10) 0.5603(5) 0.041(3) Uani 1 1 d . . .
H21 H -0.6095 0.9682 0.5323 0.049 Uiso 1 1 calc R . .
F11 F 0.0741(8) 0.6360(8) 0.9830(5) 0.087(3) Uani 1 1 d U . .
C20 C -0.5317(7) 0.9389(9) 0.6185(4) 0.033(2) Uani 1 1 d . . .
C17 C -0.4469(7) 1.0438(8) 0.8269(5) 0.029(2) Uani 1 1 d . . .
H17A H -0.5082 1.0975 0.8307 0.035 Uiso 1 1 calc R . .
H17B H -0.4076 1.0476 0.8670 0.035 Uiso 1 1 calc R . .
F12 F -0.0754(7) 0.7344(10) 0.9904(6) 0.116(4) Uani 1 1 d U . .
F10 F 0.0533(8) 0.7521(7) 0.9064(5) 0.083(3) Uani 1 1 d U . .
C25 C -0.5437(8) 1.0502(9) 0.6352(5) 0.036(2) Uani 1 1 d . . .
H25A H -0.5088 1.0571 0.6760 0.053 Uiso 1 1 calc R . .
H25B H -0.6211 1.0733 0.6447 0.053 Uiso 1 1 calc R . .
H25C H -0.5092 1.0922 0.5955 0.053 Uiso 1 1 calc R . .
F2 F 0.5481(6) 0.3800(11) 0.6252(4) 0.116(4) Uani 1 1 d U . .
C22 C -0.5801(9) 0.8152(11) 0.5432(5) 0.048(3) Uani 1 1 d . . .
H22 H -0.6086 0.8030 0.5026 0.058 Uiso 1 1 calc R . .
F3 F 0.4243(10) 0.3066(9) 0.5859(5) 0.116(4) Uani 1 1 d U . .
C24 C -0.4934(9) 0.7519(9) 0.6451(5) 0.040(2) Uani 1 1 d . . .
F21 F -0.1643(6) 0.5468(8) 0.4787(3) 0.070(2) Uani 1 1 d U . .
F19 F -0.2814(6) 0.5855(11) 0.5632(5) 0.116(4) Uani 1 1 d U . .
F20 F -0.2137(10) 0.4324(10) 0.5564(6) 0.136(5) Uani 1 1 d U . .
C23 C -0.5404(10) 0.7324(11) 0.5849(6) 0.052(3) Uani 1 1 d . . .
H23 H -0.5444 0.6642 0.5737 0.063 Uiso 1 1 calc R . .
C26 C -0.4652(13) 0.6549(13) 0.6936(6) 0.068(4) Uani 1 1 d . . .
H26A H -0.4798 0.5933 0.6729 0.102 Uiso 1 1 calc R . .
H26B H -0.5100 0.6595 0.7390 0.102 Uiso 1 1 calc R . .
H26C H -0.3882 0.6513 0.6992 0.102 Uiso 1 1 calc R . .
C36 C 0.0904(8) 0.1009(8) 0.6152(6) 0.050(3) Uani 1 1 d D . .
F4A F 0.0790(16) 0.0025(15) 0.6263(19) 0.076(5) Uani 0.16 1 d PDU A 1
F5A F 0.0336(16) 0.1442(17) 0.5686(17) 0.070(5) Uani 0.16 1 d PDU A 1
F6A F 0.1943(14) 0.1179(17) 0.5975(18) 0.074(5) Uani 0.16 1 d PDU A 1
F4B F 0.0168(7) 0.0520(8) 0.5887(5) 0.078(3) Uani 0.84 1 d PDU A 2
F5B F 0.1301(10) 0.1673(8) 0.5608(5) 0.086(3) Uani 0.84 1 d PDU A 2
F6B F 0.1744(6) 0.0306(7) 0.6210(4) 0.054(2) Uani 0.84 1 d PDU A 2
C61 C 0.0840(8) 0.7641(10) 0.5906(5) 0.049(3) Uani 1 1 d D . .
F22A F 0.1726(13) 0.7742(18) 0.6205(10) 0.085(3) Uani 0.32 1 d PDU B 1
F23A F 0.1203(16) 0.7831(19) 0.5233(7) 0.093(3) Uani 0.32 1 d PDU B 1
F24A F 0.0141(15) 0.8409(18) 0.6098(8) 0.092(3) Uani 0.32 1 d PDU B 1
F22B F 0.1867(10) 0.7486(11) 0.5609(8) 0.104(3) Uani 0.68 1 d PDU B 2
F23B F 0.0404(11) 0.8364(9) 0.5468(6) 0.080(3) Uani 0.68 1 d PDU B 2
F24B F 0.0874(12) 0.8165(10) 0.6466(6) 0.088(3) Uani 0.68 1 d PDU B 2
C37 C -0.0776(9) 0.0749(9) 0.8683(7) 0.063(4) Uani 1 1 d D . .
F16A F -0.0967(19) 0.1251(15) 0.9281(9) 0.096(6) Uani 0.43 1 d PDU C 1
F17A F -0.1740(13) 0.0371(17) 0.8675(11) 0.090(6) Uani 0.43 1 d PDU C 1
F18A F -0.0117(16) -0.0076(15) 0.8841(12) 0.110(7) Uani 0.43 1 d PDU C 1
F16B F -0.1747(12) 0.1153(14) 0.8961(9) 0.101(5) Uani 0.57 1 d PDU C 2
F17B F -0.0923(18) -0.0217(12) 0.8568(9) 0.107(5) Uani 0.57 1 d PDU C 2
F18B F -0.0136(13) 0.0672(16) 0.9170(8) 0.092(5) Uani 0.57 1 d PDU C 2
C52 C -0.3288(8) 0.5169(7) 0.8934(4) 0.036(2) Uani 1 1 d D . .
F13A F -0.3911(7) 0.6040(8) 0.9099(7) 0.079(3) Uani 0.72 1 d PDU D 1
F14A F -0.3668(8) 0.4872(11) 0.8389(5) 0.080(3) Uani 0.72 1 d PDU D 1
F15A F -0.3569(7) 0.4497(9) 0.9466(5) 0.064(3) Uani 0.72 1 d PDU D 1
F13B F -0.3825(18) 0.5776(13) 0.8502(8) 0.068(6) Uani 0.28 1 d PDU D 2
F14B F -0.3478(18) 0.4212(11) 0.8851(9) 0.073(6) Uani 0.28 1 d PDU D 2
F15B F -0.3775(19) 0.5380(13) 0.9567(7) 0.072(6) Uani 0.28 1 d PDU D 2

loop_
_atom_site_aniso_label
_atom_site_aniso_U_11
_atom_site_aniso_U_22
_atom_site_aniso_U_33
_atom_site_aniso_U_23
_atom_site_aniso_U_13
_atom_site_aniso_U_12
Ir01 0.02224(18) 0.0230(2) 0.01658(17) -0.00090(12) -0.00328(11) -0.00023(12)
P1 0.0218(10) 0.0338(14) 0.0168(9) -0.0021(9) -0.0029(8) 0.0024(9)
C45 0.032(5) 0.054(8) 0.031(5) 0.006(5) -0.001(4) -0.008(5)
C32 0.030(5) 0.021(6) 0.070(7) 0.012(5) -0.016(5) -0.001(4)
C2 0.020(3) 0.022(3) 0.021(3) 0.003(2) 0.007(3) 0.004(3)
C30 0.017(4) 0.023(5) 0.035(4) -0.001(4) -0.006(3) -0.002(3)
C4 0.015(3) 0.028(4) 0.032(3) -0.001(2) 0.000(3) -0.001(3)
C60 0.026(5) 0.087(10) 0.031(5) 0.003(5) -0.007(4) -0.014(5)
C1 0.030(4) 0.021(3) 0.031(3) 0.003(2) -0.001(3) 0.000(3)
C27 0.042(6) 0.044(7) 0.035(5) -0.004(4) -0.001(4) 0.017(5)
C58 0.020(4) 0.060(8) 0.020(4) -0.002(4) -0.004(3) -0.001(4)
C11 0.018(4) 0.051(7) 0.028(4) 0.014(4) -0.011(3) -0.004(4)
C46 0.022(4) 0.026(5) 0.020(4) 0.005(3) -0.004(3) -0.002(3)
C5 0.028(4) 0.024(3) 0.034(3) -0.001(2) 0.000(3) 0.002(3)
C9 0.024(5) 0.076(9) 0.041(6) -0.016(5) -0.011(4) -0.011(5)
C53 0.037(6) 0.054(8) 0.045(6) -0.017(5) -0.001(5) -0.001(5)
C49 0.030(5) 0.042(7) 0.027(4) -0.002(4) 0.003(4) 0.004(4)
C41 0.021(4) 0.036(6) 0.029(4) 0.001(4) -0.005(3) -0.008(4)
C54 0.016(4) 0.032(6) 0.020(4) -0.003(3) 0.000(3) -0.001(3)
C39 0.023(4) 0.022(5) 0.023(4) -0.004(3) -0.004(3) 0.001(3)
C50 0.028(5) 0.042(7) 0.027(4) -0.005(4) -0.004(4) 0.001(4)
C28 0.027(5) 0.109(13) 0.043(6) 0.006(7) -0.006(4) 0.028(6)
C51 0.018(4) 0.032(6) 0.027(4) -0.002(4) -0.002(3) 0.003(3)
C44 0.036(5) 0.017(5) 0.028(4) 0.001(3) -0.011(4) 0.002(4)
C15 0.026(5) 0.055(8) 0.061(7) 0.002(6) -0.011(5) -0.009(5)
C38 0.019(4) 0.028(5) 0.019(4) 0.000(3) -0.002(3) -0.005(3)
C59 0.020(4) 0.037(6) 0.022(4) -0.001(4) 0.000(3) -0.004(4)
C8 0.039(5) 0.037(7) 0.039(5) 0.010(4) -0.005(4) 0.008(4)
C33 0.039(6) 0.016(6) 0.088(9) -0.011(5) -0.028(6) 0.003(4)
C48 0.020(4) 0.040(6) 0.025(4) 0.009(4) 0.001(3) 0.001(4)
C35 0.026(4) 0.019(5) 0.045(5) -0.001(4) -0.010(4) -0.005(4)
C43 0.025(4) 0.031(6) 0.020(4) 0.001(3) -0.007(3) -0.004(4)
C6 0.054(6) 0.051(8) 0.031(5) 0.014(5) 0.003(5) 0.011(5)
C55 0.023(4) 0.030(6) 0.024(4) -0.003(4) -0.006(3) 0.000(3)
C56 0.026(4) 0.034(6) 0.033(5) 0.005(4) -0.007(4) -0.003(4)
C42 0.023(4) 0.027(5) 0.024(4) 0.004(3) 0.000(3) -0.004(3)
C34 0.031(5) 0.035(7) 0.060(7) -0.009(5) -0.026(5) 0.007(4)
C47 0.022(4) 0.036(6) 0.023(4) 0.005(4) -0.004(3) -0.002(4)
B1 0.019(4) 0.032(6) 0.023(4) 0.000(4) -0.003(3) -0.004(4)
C31 0.023(4) 0.037(6) 0.041(5) 0.000(4) -0.007(4) -0.003(4)
C16 0.013(4) 0.035(6) 0.031(4) 0.008(4) -0.006(3) -0.005(3)
C7 0.040(5) 0.039(7) 0.032(5) -0.007(4) 0.001(4) 0.003(4)
C57 0.028(5) 0.054(8) 0.025(4) 0.010(4) -0.006(4) 0.001(4)
C40 0.026(4) 0.032(6) 0.022(4) -0.002(4) -0.006(3) -0.003(4)
C18 0.033(6) 0.116(13) 0.025(5) 0.008(6) 0.002(4) -0.012(6)
C12 0.013(4) 0.078(9) 0.031(5) 0.013(5) -0.002(3) -0.005(4)
C3 0.016(3) 0.025(3) 0.028(3) 0.001(2) -0.001(3) 0.003(3)
C14 0.034(6) 0.044(8) 0.083(9) 0.018(7) -0.009(6) -0.012(5)
C10 0.040(6) 0.023(6) 0.070(7) -0.004(5) 0.007(5) -0.013(4)
C13 0.021(5) 0.080(10) 0.054(7) 0.030(7) -0.006(4) -0.013(5)
F8 0.061(4) 0.046(4) 0.030(3) 0.014(3) -0.018(3) -0.011(3)
F7 0.048(4) 0.075(5) 0.042(3) -0.010(3) -0.023(3) 0.031(3)
F9 0.078(4) 0.035(4) 0.047(3) -0.011(3) -0.035(3) -0.001(3)
O1 0.043(4) 0.062(6) 0.037(4) -0.004(3) -0.019(3) 0.016(4)
C29 0.021(4) 0.039(6) 0.022(4) -0.004(4) -0.003(3) -0.002(4)
F1 0.097(6) 0.072(6) 0.044(4) 0.016(4) 0.032(4) 0.009(4)
C19 0.027(4) 0.046(6) 0.017(4) -0.009(4) 0.002(3) -0.008(4)
C21 0.035(5) 0.070(9) 0.020(4) -0.002(5) -0.005(4) -0.009(5)
F11 0.104(6) 0.087(7) 0.088(6) -0.020(5) -0.060(5) -0.009(5)
C20 0.019(4) 0.060(7) 0.021(4) 0.000(4) -0.002(3) -0.010(4)
C17 0.023(4) 0.024(5) 0.043(5) -0.009(4) -0.007(4) -0.005(4)
F12 0.059(5) 0.148(10) 0.152(9) -0.122(8) 0.020(5) -0.019(5)
F10 0.101(6) 0.063(6) 0.093(6) -0.020(5) -0.018(5) -0.035(5)
C25 0.027(5) 0.048(7) 0.033(5) 0.004(4) -0.009(4) -0.006(4)
F2 0.032(4) 0.238(13) 0.062(5) 0.014(6) 0.013(3) 0.019(5)
C22 0.049(6) 0.075(10) 0.025(5) -0.014(5) -0.004(4) -0.021(6)
F3 0.171(9) 0.088(8) 0.075(5) -0.045(5) 0.076(6) -0.049(7)
C24 0.050(6) 0.040(7) 0.029(5) -0.012(4) 0.003(4) -0.007(5)
F21 0.054(4) 0.128(8) 0.035(3) -0.015(4) -0.016(3) -0.017(4)
F19 0.037(4) 0.228(12) 0.095(6) -0.088(7) -0.027(4) 0.032(6)
F20 0.155(9) 0.141(10) 0.145(9) 0.058(7) -0.121(8) -0.094(8)
C23 0.057(7) 0.065(9) 0.036(6) -0.025(6) 0.009(5) -0.017(6)
C26 0.090(10) 0.076(11) 0.036(6) -0.015(6) -0.001(6) 0.003(8)
C36 0.056(7) 0.038(7) 0.063(7) -0.016(6) -0.037(6) 0.010(5)
F4A 0.070(8) 0.082(8) 0.077(8) -0.026(7) -0.019(7) 0.011(7)
F5A 0.084(8) 0.070(8) 0.062(8) -0.032(8) -0.022(8) 0.007(8)
F6A 0.085(8) 0.076(8) 0.059(8) -0.016(7) -0.013(7) 0.015(8)
F4B 0.062(5) 0.085(6) 0.101(6) -0.059(5) -0.027(4) 0.004(4)
F5B 0.133(7) 0.071(6) 0.051(4) -0.014(4) -0.014(5) 0.015(5)
F6B 0.040(4) 0.071(5) 0.049(4) -0.005(4) -0.013(3) 0.022(4)
C61 0.036(6) 0.057(9) 0.053(7) 0.020(6) -0.011(5) -0.008(5)
F22A 0.112(6) 0.065(6) 0.094(6) 0.025(5) -0.051(6) -0.054(5)
F23A 0.117(7) 0.072(6) 0.097(6) 0.030(5) -0.040(5) -0.044(5)
F24A 0.124(6) 0.067(6) 0.094(6) 0.024(5) -0.045(5) -0.042(5)
F22B 0.118(6) 0.078(6) 0.119(6) 0.031(5) -0.028(5) -0.042(5)
F23B 0.114(6) 0.058(5) 0.080(5) 0.030(4) -0.058(5) -0.036(5)
F24B 0.129(6) 0.065(5) 0.087(5) 0.021(4) -0.052(5) -0.056(5)
C37 0.058(8) 0.044(9) 0.087(10) 0.014(7) -0.015(7) -0.011(6)
F16A 0.112(11) 0.100(12) 0.073(9) 0.030(9) -0.012(9) -0.036(10)
F17A 0.073(9) 0.102(12) 0.098(10) 0.032(9) -0.014(8) -0.062(9)
F18A 0.107(11) 0.097(12) 0.112(11) 0.051(10) -0.004(10) -0.001(10)
F16B 0.085(9) 0.104(11) 0.094(9) 0.044(8) 0.022(7) -0.014(9)
F17B 0.130(11) 0.076(10) 0.115(10) 0.020(8) -0.004(9) -0.048(9)
F18B 0.096(9) 0.119(11) 0.063(8) 0.040(8) -0.022(7) -0.045(9)
C52 0.031(5) 0.032(6) 0.040(5) 0.013(4) 0.002(4) -0.004(4)
F13A 0.029(4) 0.054(7) 0.145(9) -0.001(6) 0.005(6) 0.008(4)
F14A 0.035(5) 0.153(10) 0.060(6) -0.030(6) -0.003(4) -0.027(6)
F15A 0.035(4) 0.077(7) 0.074(6) 0.043(5) -0.008(4) -0.026(5)
F13B 0.028(8) 0.102(12) 0.076(11) 0.016(10) -0.028(9) -0.010(9)
F14B 0.025(8) 0.096(12) 0.090(11) 0.013(11) 0.010(9) -0.003(9)
F15B 0.036(9) 0.095(12) 0.080(11) -0.008(11) 0.012(9) -0.010(10)

loop_
_atom_type_symbol
_atom_type_description
_atom_type_scat_dispersion_real
_atom_type_scat_dispersion_imag
_atom_type_scat_source
C C 0.0033 0.0016 'International Tables Vol C Tables 4.2.6.8 and 6.1.1.4'
H H 0.0000 0.0000 'International Tables Vol C Tables 4.2.6.8 and 6.1.1.4'
O O 0.0106 0.0060 'International Tables Vol C Tables 4.2.6.8 and 6.1.1.4'
F F 0.0171 0.0103 'International Tables Vol C Tables 4.2.6.8 and 6.1.1.4'
P P 0.1023 0.0942 'International Tables Vol C Tables 4.2.6.8 and 6.1.1.4'
Ir Ir -1.4442 7.9887 'International Tables Vol C Tables 4.2.6.8 and 6.1.1.4'
B B 0.0013 0.0007 'International Tables Vol C Tables 4.2.6.8 and 6.1.1.4'

loop_
_geom_angle_atom_site_label_1
_geom_angle_atom_site_label_2
_geom_angle_atom_site_label_3
_geom_angle
C29 Ir01 C17 88.5(4)
C29 Ir01 C2 113.1(3)
C17 Ir01 C2 94.2(3)
C29 Ir01 C1 93.6(3)
C17 Ir01 C1 127.2(4)
C2 Ir01 C1 37.6(3)
C29 Ir01 C3 150.0(3)
C17 Ir01 C3 93.1(3)
C2 Ir01 C3 36.9(3)
C1 Ir01 C3 62.0(3)
C29 Ir01 C5 110.0(4)
C17 Ir01 C5 153.6(4)
C2 Ir01 C5 61.7(3)
C1 Ir01 C5 36.6(3)
C3 Ir01 C5 61.4(3)
C29 Ir01 P1 90.2(3)
C17 Ir01 P1 81.5(3)
C2 Ir01 P1 156.3(2)
C1 Ir01 P1 151.1(3)
C3 Ir01 P1 119.7(2)
C5 Ir01 P1 115.9(2)
C29 Ir01 C4 146.3(4)
C17 Ir01 C4 123.9(3)
C2 Ir01 C4 60.7(3)
C1 Ir01 C4 60.8(3)
C3 Ir01 C4 36.1(3)
C5 Ir01 C4 36.5(3)
P1 Ir01 C4 102.5(2)
C11 P1 C19 109.8(4)
C11 P1 C27 103.6(5)
C19 P1 C27 106.8(5)
C11 P1 Ir01 105.7(3)
C19 P1 Ir01 115.2(3)
C27 P1 Ir01 115.0(3)
F2 C45 F3 109.8(12)
F2 C45 F1 105.7(10)
F3 C45 F1 103.2(10)
F2 C45 C42 113.1(8)
F3 C45 C42 111.8(9)
F1 C45 C42 112.5(9)
C33 C32 C31 120.3(10)
C33 C32 C37 120.7(10)
C31 C32 C37 118.9(11)
C3 C2 C1 108.0(8)
C3 C2 C7 125.8(8)
C1 C2 C7 126.0(8)
C3 C2 Ir01 72.6(4)
C1 C2 Ir01 71.6(5)
C7 C2 Ir01 125.1(6)
C35 C30 C31 116.0(9)
C35 C30 B1 118.8(8)
C31 C30 B1 124.6(8)
C3 C4 C5 108.9(8)
C3 C4 C9 125.6(9)
C5 C4 C9 124.9(9)
C3 C4 Ir01 70.3(5)
C5 C4 Ir01 70.7(5)
C9 C4 Ir01 132.6(6)
F19 C60 F21 105.2(10)
F19 C60 F20 105.6(11)
F21 C60 F20 104.1(11)
F19 C60 C58 113.9(11)
F21 C60 C58 113.8(8)
F20 C60 C58 113.3(10)
C5 C1 C2 107.8(8)
C5 C1 C6 125.9(9)
C2 C1 C6 126.1(9)
C5 C1 Ir01 73.0(5)
C2 C1 Ir01 70.8(5)
C6 C1 Ir01 124.9(7)
C28 C27 P1 113.4(9)
C57 C58 C59 120.6(8)
C57 C58 C60 118.2(9)
C59 C58 C60 121.2(10)
C16 C11 C12 122.4(10)
C16 C11 P1 112.3(6)
C12 C11 P1 125.3(9)
C51 C46 C47 115.4(8)
C51 C46 B1 125.1(7)
C47 C46 B1 119.3(8)
C1 C5 C4 107.6(9)
C1 C5 C10 123.4(9)
C4 C5 C10 128.2(9)
C1 C5 Ir01 70.4(5)
C4 C5 Ir01 72.8(5)
C10 C5 Ir01 130.7(7)
F12 C53 F11 108.9(11)
F12 C53 F10 106.6(12)
F11 C53 F10 99.6(10)
F12 C53 C50 114.7(9)
F11 C53 C50 112.9(11)
F10 C53 C50 112.9(9)
C50 C49 C48 117.8(9)
C40 C41 C42 118.0(8)
C59 C54 C55 116.0(8)
C59 C54 B1 123.6(8)
C55 C54 B1 120.1(7)
C40 C39 C38 121.1(7)
C49 C50 C51 121.1(9)
C49 C50 C53 119.7(9)
C51 C50 C53 119.2(8)
C46 C51 C50 122.0(8)
F9 C44 F7 106.7(8)
F9 C44 F8 106.0(7)
F7 C44 F8 104.9(8)
F9 C44 C40 112.8(8)
F7 C44 C40 113.3(7)
F8 C44 C40 112.6(7)
C14 C15 C16 121.1(12)
C43 C38 C39 116.1(7)
C43 C38 B1 122.0(7)
C39 C38 B1 120.9(7)
C54 C59 C58 121.8(9)
C32 C33 C34 119.0(10)
C47 C48 C49 121.3(8)
C47 C48 C52 119.6(9)
C49 C48 C52 119.1(8)
C30 C35 C34 122.0(9)
C42 C43 C38 122.7(7)
C56 C55 C54 122.5(8)
C57 C56 C55 120.5(9)
C57 C56 C61 119.9(8)
C55 C56 C61 119.5(8)
C43 C42 C41 120.4(8)
C43 C42 C45 119.3(8)
C41 C42 C45 120.1(8)
C33 C34 C35 120.5(10)
C33 C34 C36 120.6(10)
C35 C34 C36 118.8(10)
C48 C47 C46 122.3(9)
C46 B1 C30 113.6(7)
C46 B1 C38 114.4(7)
C30 B1 C38 103.4(7)
C46 B1 C54 102.6(7)
C30 B1 C54 112.5(7)
C38 B1 C54 110.6(7)
C32 C31 C30 122.2(10)
C11 C16 C15 117.1(9)
C11 C16 C17 121.5(8)
C15 C16 C17 121.4(9)
C56 C57 C58 118.6(8)
C41 C40 C39 121.7(8)
C41 C40 C44 119.8(8)
C39 C40 C44 118.6(8)
C13 C12 C11 117.0(11)
C13 C12 C18 120.0(10)
C11 C12 C18 123.1(11)
C4 C3 C2 107.8(8)
C4 C3 C8 126.4(8)
C2 C3 C8 125.1(9)
C4 C3 Ir01 73.7(5)
C2 C3 Ir01 70.4(4)
C8 C3 Ir01 128.9(6)
C13 C14 C15 120.9(12)
C14 C13 C12 121.4(10)
O1 C29 Ir01 174.5(8)
C24 C19 C20 120.4(9)
C24 C19 P1 120.6(8)
C20 C19 P1 119.0(8)
C22 C21 C20 122.9(11)
C21 C20 C19 116.4(10)
C21 C20 C25 117.4(9)
C19 C20 C25 126.1(8)
C16 C17 Ir01 118.9(7)
C21 C22 C23 120.8(10)
C19 C24 C23 119.7(11)
C19 C24 C26 124.8(10)
C23 C24 C26 115.4(11)
C22 C23 C24 119.2(12)
F5A C36 F4A 112.2(14)
F5A C36 F6A 110.3(14)
F4A C36 F6A 110.7(14)
F5A C36 F6B 140(2)
F4A C36 F6B 57.1(8)
F6A C36 F6B 54.9(7)
F5A C36 F4B 57.0(8)
F4A C36 F4B 55.8(8)
F6A C36 F4B 136(2)
F6B C36 F4B 105.0(9)
F5A C36 F5B 55.8(8)
F4A C36 F5B 137(2)
F6A C36 F5B 55.2(8)
F6B C36 F5B 103.3(9)
F4B C36 F5B 103.7(9)
F5A C36 C34 106.5(19)
F4A C36 C34 107(2)
F6A C36 C34 109.5(19)
F6B C36 C34 113.7(8)
F4B C36 C34 114.4(9)
F5B C36 C34 115.4(9)
F24A C61 F22B 138.8(16)
F24A C61 F23A 107.5(11)
F22B C61 F23A 54.4(7)
F24A C61 F22A 105.6(12)
F22B C61 F22A 54.4(7)
F23A C61 F22A 102.3(12)
F24A C61 F24B 55.8(7)
F22B C61 F24B 105.8(9)
F23A C61 F24B 132.1(16)
F22A C61 F24B 53.6(7)
F24A C61 F23B 55.0(7)
F22B C61 F23B 103.5(9)
F23A C61 F23B 53.9(7)
F22A C61 F23B 124.6(15)
F24B C61 F23B 102.4(10)
F24A C61 C56 109.1(14)
F22B C61 C56 112.1(11)
F23A C61 C56 114.2(15)
F22A C61 C56 117.4(13)
F24B C61 C56 113.7(9)
F23B C61 C56 118.0(9)
F18B C37 F16B 107.2(11)
F18B C37 F18A 54.5(7)
F16B C37 F18A 135.2(17)
F18B C37 F17B 105.8(11)
F16B C37 F17B 105.7(10)
F18A C37 F17B 55.1(7)
F18B C37 F17A 130.9(16)
F16B C37 F17A 53.7(7)
F18A C37 F17A 104.1(12)
F17B C37 F17A 54.2(7)
F18B C37 F16A 54.4(7)
F16B C37 F16A 55.2(7)
F18A C37 F16A 103.8(12)
F17B C37 F16A 131.0(16)
F17A C37 F16A 102.0(11)
F18B C37 C32 113.0(11)
F16B C37 C32 111.7(11)
F18A C37 C32 113.1(14)
F17B C37 C32 112.9(13)
F17A C37 C32 116.1(13)
F16A C37 C32 116.1(13)
F13B C52 F14B 107.1(10)
F13B C52 F15A 134.8(13)
F14B C52 F15A 57.3(6)
F13B C52 F14A 54.8(6)
F14B C52 F14A 55.0(7)
F15A C52 F14A 106.9(8)
F13B C52 F15B 105.2(10)
F14B C52 F15B 106.7(10)
F15A C52 F15B 53.1(6)
F14A C52 F15B 132.0(14)
F13B C52 F13A 54.9(6)
F14B C52 F13A 135.5(13)
F15A C52 F13A 103.9(8)
F14A C52 F13A 104.9(8)
F15B C52 F13A 54.0(6)
F13B C52 C48 112.5(12)
F14B C52 C48 110.9(12)
F15A C52 C48 112.7(8)
F14A C52 C48 114.0(8)
F15B C52 C48 114.1(13)
F13A C52 C48 113.6(9)

loop_
_geom_bond_atom_site_label_1
_geom_bond_atom_site_label_2
_geom_bond_distance
Ir01 C29 1.853(8)
Ir01 C17 2.119(9)
Ir01 C2 2.232(8)
Ir01 C1 2.243(9)
Ir01 C3 2.261(8)
Ir01 C5 2.277(9)
Ir01 P1 2.299(2)
Ir01 C4 2.305(8)
P1 C11 1.820(11)
P1 C19 1.830(9)
P1 C27 1.865(10)
C45 F2 1.291(12)
C45 F3 1.299(15)
C45 F1 1.305(13)
C45 C42 1.497(12)
C32 C33 1.371(17)
C32 C31 1.392(15)
C32 C37 1.482(17)
C2 C3 1.424(11)
C2 C1 1.444(13)
C2 C7 1.499(13)
C30 C35 1.385(13)
C30 C31 1.402(13)
C30 B1 1.631(14)
C4 C3 1.414(13)
C4 C5 1.434(13)
C4 C9 1.490(12)
C60 F19 1.288(15)
C60 F21 1.305(12)
C60 F20 1.314(17)
C60 C58 1.483(13)
C1 C5 1.419(13)
C1 C6 1.507(13)
C27 C28 1.521(17)
C58 C57 1.380(15)
C58 C59 1.402(13)
C11 C16 1.390(14)
C11 C12 1.410(12)
C46 C51 1.391(13)
C46 C47 1.406(12)
C46 B1 1.625(13)
C5 C10 1.504(15)
C53 F12 1.279(13)
C53 F11 1.325(14)
C53 F10 1.327(15)
C53 C50 1.494(15)
C49 C50 1.375(13)
C49 C48 1.376(15)
C41 C40 1.378(12)
C41 C42 1.390(12)
C54 C59 1.391(11)
C54 C55 1.396(13)
C54 B1 1.647(12)
C39 C40 1.387(12)
C39 C38 1.405(11)
C50 C51 1.392(13)
C44 F9 1.320(11)
C44 F7 1.330(11)
C44 F8 1.338(11)
C44 C40 1.494(11)
C15 C14 1.365(17)
C15 C16 1.395(15)
C38 C43 1.395(11)
C38 B1 1.638(12)
C8 C3 1.484(13)
C33 C34 1.376(17)
C48 C47 1.375(13)
C48 C52 1.494(13)
C35 C34 1.399(15)
C43 C42 1.379(12)
C55 C56 1.387(13)
C56 C57 1.375(13)
C56 C61 1.455(16)
C34 C36 1.494(16)
C16 C17 1.476(12)
C18 C12 1.512(18)
C12 C13 1.387(18)
C14 C13 1.358(19)
O1 C29 1.133(11)
C19 C24 1.379(15)
C19 C20 1.425(14)
C21 C22 1.345(17)
C21 C20 1.400(13)
C20 C25 1.485(16)
C22 C23 1.370(19)
C24 C23 1.414(15)
C24 C26 1.533(18)
C36 F5A 1.270(14)
C36 F4A 1.284(15)
C36 F6A 1.300(15)
C36 F6B 1.315(10)
C36 F4B 1.328(10)
C36 F5B 1.349(12)
C61 F24A 1.286(15)
C61 F22B 1.304(12)
C61 F23A 1.310(14)
C61 F22A 1.320(14)
C61 F24B 1.324(12)
C61 F23B 1.325(11)
C37 F18B 1.295(13)
C37 F16B 1.306(13)
C37 F18A 1.313(14)
C37 F17B 1.316(13)
C37 F17A 1.319(13)
C37 F16A 1.344(14)
C52 F13B 1.296(13)
C52 F14B 1.304(13)
C52 F15A 1.304(10)
C52 F14A 1.304(10)
C52 F15B 1.308(13)
C52 F13A 1.330(11)
